data_4115162
loop_
_publ_author_name
'Alexander A. Tishkov'
'Alexander D. Dilman'
'Valery I. Faustov'
'Arsenij A. Birukov'
'Konstantin S. Lysenko'
'Paul A. Belyakov'
'Sema L. Ioffe'
'Yury A. Strelenko'
'Michael Yu. Antipin'

_publ_section_title
;
 Structure and Stereodynamics of N,N-Bis(silyloxy)enamines
;
_journal_name_full 'Journal of the American Chemical Society'
_journal_page_first 11358
_journal_page_last 11367
_journal_paper_doi 10.1021/ja026548i
_journal_volume 124
_journal_year 2002
_chemical_formula_moiety 'C21 H49 N O3 Si3'
_chemical_formula_sum 'C21 H49 N O3 Si3'
_chemical_formula_weight 447.88
_chemical_melting_point 301(2)
_chemical_name_systematic
; 
4-Methyl-2-N,N-bis(t-butyldimethylsilyloxy)amino-3-trimethylsilyloxy-pent-1-ene 
;
_space_group_IT_number 14
_symmetry_cell_setting monoclinic
_symmetry_space_group_name_Hall '-P 2ybc'
_symmetry_space_group_name_H-M 'P 1 21/c 1'
_atom_sites_solution_hydrogens geom
_atom_sites_solution_primary direct
_atom_sites_solution_secondary difmap
_audit_creation_method SHELXL-97
_cell_angle_alpha 90.00
_cell_angle_beta 102.837(7)
_cell_angle_gamma 90.00
_cell_formula_units_Z 4
_cell_length_a 11.961(3)
_cell_length_b 10.926(3)
_cell_length_c 22.229(6)
_cell_measurement_reflns_used 184
_cell_measurement_temperature 110(2)
_cell_measurement_theta_max 28
_cell_measurement_theta_min 4
_cell_volume 2832.4(13)
_computing_cell_refinement 'SMART (Bruker, 1998b)'
_computing_data_collection 'SMART (Bruker, 1998b)'
_computing_data_reduction 'SAINTPlus (Bruker, 1998a)'
_computing_molecular_graphics 'SHELXTL ver. 5.1 (Sheldrick, 1998b)'
_computing_publication_material 'SHELXTL ver. 5.1 (Sheldrick, 1998b)'
_computing_structure_refinement 'SHELXTL ver. 5.1 (Sheldrick, 1998b)'
_computing_structure_solution 'SHELXTL ver. 5.1 (Sheldrick, 1998b)'
_diffrn_ambient_temperature 110(2)
_diffrn_measured_fraction_theta_full 0.995
_diffrn_measured_fraction_theta_max 0.995
_diffrn_measurement_device_type 'CCD area detector'
_diffrn_measurement_method 'phi and omega scans'
_diffrn_radiation_monochromator graphite
_diffrn_radiation_source 'fine-focus sealed tube'
_diffrn_radiation_type MoK\a
_diffrn_radiation_wavelength 0.71073
_diffrn_reflns_av_R_equivalents 0.0387
_diffrn_reflns_av_sigmaI/netI 0.0438
_diffrn_reflns_limit_h_max 13
_diffrn_reflns_limit_h_min -15
_diffrn_reflns_limit_k_max 14
_diffrn_reflns_limit_k_min -14
_diffrn_reflns_limit_l_max 28
_diffrn_reflns_limit_l_min -19
_diffrn_reflns_number 19878
_diffrn_reflns_theta_full 27.56
_diffrn_reflns_theta_max 27.56
_diffrn_reflns_theta_min 1.75
_exptl_absorpt_coefficient_mu 0.186
_exptl_absorpt_correction_T_max 0.877
_exptl_absorpt_correction_T_min 0.786
_exptl_absorpt_correction_type multi-scan
_exptl_absorpt_process_details 'SADABS(Sheldrick, 1998a)'
_exptl_crystal_colour colorless
_exptl_crystal_density_diffrn 1.050
_exptl_crystal_description prism
_exptl_crystal_F_000 992
_exptl_crystal_size_max 0.3
_exptl_crystal_size_mid 0.2
_exptl_crystal_size_min 0.2
_refine_diff_density_max 0.780
_refine_diff_density_min -0.260
_refine_diff_density_rms 0.075
_refine_ls_extinction_method none
_refine_ls_goodness_of_fit_ref 0.984
_refine_ls_hydrogen_treatment mixed
_refine_ls_matrix_type full
_refine_ls_number_parameters 450
_refine_ls_number_reflns 6510
_refine_ls_number_restraints 0
_refine_ls_restrained_S_all 0.984
_refine_ls_R_factor_all 0.0763
_refine_ls_R_factor_gt 0.0528
_refine_ls_shift/su_max 0.001
_refine_ls_shift/su_mean 0.000
_refine_ls_structure_factor_coef Fsqd
_refine_ls_weighting_details 'calc w=1/[\s^2^(Fo^2^)+(0.0920P)^2^+0.0000P] where P=(Fo^2^+2Fc^2^)/3'
_refine_ls_weighting_scheme calc
_refine_ls_wR_factor_gt 0.1293
_refine_ls_wR_factor_ref 0.1457
_reflns_number_gt 4501
_reflns_number_total 6510
_reflns_threshold_expression I>2s(I)
_cod_data_source_file ja026548i_s3.cif
_cod_data_source_block comp1K
_cod_database_code 4115162

loop_
_symmetry_equiv_pos_as_xyz
'x, y, z'
'-x, y+1/2, -z+1/2'
'-x, -y, -z'
'x, -y-1/2, z-1/2'

loop_
_atom_site_label
_atom_site_type_symbol
_atom_site_fract_x
_atom_site_fract_y
_atom_site_fract_z
_atom_site_U_iso_or_equiv
_atom_site_adp_type
_atom_site_occupancy
_atom_site_symmetry_multiplicity
_atom_site_calc_flag
Si1 Si 0.46320(5) 0.43252(5) 0.12044(3) 0.02785(15) Uani 1 1 d
O1 O 0.36769(11) 0.36799(12) 0.15613(6) 0.0282(3) Uani 1 1 d
N1 N 0.26791(13) 0.30997(14) 0.11798(8) 0.0269(4) Uani 1 1 d
C1 C 0.18608(15) 0.31093(17) 0.15728(9) 0.0271(4) Uani 1 1 d
Si2 Si 0.24670(4) 0.12568(5) 0.04175(3) 0.02664(15) Uani 1 1 d
O2 O 0.30412(10) 0.18508(11) 0.11151(6) 0.0268(3) Uani 1 1 d
C2 C 0.15667(17) 0.2137(2) 0.18486(11) 0.0335(5) Uani 1 1 d
H2A H 0.1892(19) 0.135(2) 0.1804(11) 0.038(6) Uiso 1 1 d
H2B H 0.101(2) 0.223(2) 0.2084(12) 0.041(6) Uiso 1 1 d
C3 C 0.13415(17) 0.43748(18) 0.15948(10) 0.0296(4) Uani 1 1 d
H3 H 0.1952(17) 0.5002(17) 0.1643(10) 0.023(5) Uiso 1 1 d
Si3 Si 0.14289(5) 0.50776(5) 0.27750(3) 0.03278(17) Uani 1 1 d
O3 O 0.08161(11) 0.44555(12) 0.21069(7) 0.0313(3) Uani 1 1 d
C4 C 0.04411(19) 0.4675(2) 0.10062(11) 0.0372(5) Uani 1 1 d
H4A H 0.0764(19) 0.452(2) 0.0657(12) 0.036(6) Uiso 1 1 d
C5 C 0.0142(3) 0.6032(2) 0.09865(16) 0.0547(7) Uani 1 1 d
H5A H 0.083(3) 0.646(3) 0.1040(15) 0.071(9) Uiso 1 1 d
H5B H -0.044(3) 0.617(3) 0.0596(17) 0.078(10) Uiso 1 1 d
H5C H -0.027(3) 0.624(3) 0.1315(18) 0.088(11) Uiso 1 1 d
C6 C -0.0630(2) 0.3899(3) 0.09409(14) 0.0444(6) Uani 1 1 d
H6A H -0.106(2) 0.411(2) 0.1268(14) 0.054(8) Uiso 1 1 d
H6B H -0.114(3) 0.406(3) 0.0591(16) 0.067(9) Uiso 1 1 d
H6C H -0.048(2) 0.310(3) 0.0965(13) 0.056(8) Uiso 1 1 d
C7 C 0.0469(2) 0.4639(2) 0.32918(13) 0.0431(5) Uani 1 1 d
H7A H -0.038(3) 0.479(2) 0.3092(14) 0.063(8) Uiso 1 1 d
H7B H 0.050(2) 0.374(2) 0.3388(13) 0.049(7) Uiso 1 1 d
H7C H 0.067(2) 0.513(2) 0.3653(15) 0.058(8) Uiso 1 1 d
C8 C 0.2892(2) 0.4451(3) 0.30673(13) 0.0448(6) Uani 1 1 d
H8A H 0.334(2) 0.455(3) 0.2761(16) 0.068(9) Uiso 1 1 d
H8B H 0.330(2) 0.496(3) 0.3408(15) 0.062(8) Uiso 1 1 d
H8C H 0.285(3) 0.359(3) 0.3186(17) 0.089(11) Uiso 1 1 d
C9 C 0.1526(2) 0.6766(2) 0.26889(15) 0.0475(6) Uani 1 1 d
H9A H 0.200(2) 0.697(2) 0.2412(14) 0.053(8) Uiso 1 1 d
H9B H 0.083(2) 0.714(2) 0.2497(14) 0.061(8) Uiso 1 1 d
H9C H 0.189(2) 0.721(3) 0.3077(16) 0.068(9) Uiso 1 1 d
C10 C 0.3878(2) 0.5258(2) 0.05429(12) 0.0417(5) Uani 1 1 d
H10A H 0.436(2) 0.571(3) 0.0401(15) 0.060(8) Uiso 1 1 d
H10B H 0.346(3) 0.477(3) 0.0192(16) 0.074(9) Uiso 1 1 d
H10C H 0.332(3) 0.577(3) 0.0641(15) 0.072(10) Uiso 1 1 d
C11 C 0.5545(2) 0.3127(2) 0.09702(13) 0.0389(5) Uani 1 1 d
H11A H 0.515(2) 0.263(2) 0.0677(13) 0.049(7) Uiso 1 1 d
H11B H 0.625(2) 0.343(2) 0.0843(14) 0.061(8) Uiso 1 1 d
H11C H 0.593(3) 0.262(3) 0.1334(18) 0.093(12) Uiso 1 1 d
C12 C 0.55086(17) 0.53055(17) 0.18264(10) 0.0316(4) Uani 1 1 d
C13 C 0.5966(2) 0.4556(2) 0.24072(11) 0.0388(5) Uani 1 1 d
H13A H 0.530(2) 0.422(2) 0.2564(13) 0.055(8) Uiso 1 1 d
H13B H 0.644(2) 0.392(2) 0.2332(12) 0.045(7) Uiso 1 1 d
H13C H 0.641(2) 0.509(2) 0.2734(13) 0.055(8) Uiso 1 1 d
C14 C 0.6524(3) 0.5842(3) 0.15966(14) 0.0510(7) Uani 1 1 d
H14A H 0.698(2) 0.634(2) 0.1908(14) 0.058(8) Uiso 1 1 d
H14B H 0.631(2) 0.632(2) 0.1235(14) 0.056(8) Uiso 1 1 d
H14C H 0.697(3) 0.520(3) 0.1454(16) 0.080(11) Uiso 1 1 d
C15 C 0.4788(2) 0.6366(2) 0.19950(13) 0.0432(6) Uani 1 1 d
H15A H 0.412(2) 0.611(2) 0.2119(13) 0.051(8) Uiso 1 1 d
H15B H 0.534(2) 0.684(3) 0.2358(15) 0.069(9) Uiso 1 1 d
H15C H 0.452(2) 0.686(3) 0.1666(16) 0.067(9) Uiso 1 1 d
C16 C 0.08805(18) 0.1382(2) 0.02459(11) 0.0333(5) Uani 1 1 d
H16A H 0.057(2) 0.101(2) -0.0138(13) 0.041(6) Uiso 1 1 d
H16B H 0.0502(19) 0.100(2) 0.0567(12) 0.036(6) Uiso 1 1 d
H16C H 0.065(2) 0.218(3) 0.0231(14) 0.070(9) Uiso 1 1 d
C17 C 0.2984(2) 0.2035(2) -0.02118(11) 0.0371(5) Uani 1 1 d
H17A H 0.283(2) 0.287(2) -0.0201(13) 0.052(7) Uiso 1 1 d
H17B H 0.375(2) 0.195(2) -0.0178(12) 0.045(7) Uiso 1 1 d
H17C H 0.263(2) 0.169(3) -0.0578(15) 0.062(8) Uiso 1 1 d
C18 C 0.29537(16) -0.03874(18) 0.05045(10) 0.0298(4) Uani 1 1 d
C19 C 0.23376(19) -0.1081(2) 0.09378(12) 0.0348(5) Uani 1 1 d
H19A H 0.148(2) -0.109(2) 0.0789(13) 0.053(7) Uiso 1 1 d
H19B H 0.249(2) -0.075(2) 0.1337(13) 0.040(7) Uiso 1 1 d
H19C H 0.2596(18) -0.191(2) 0.0994(11) 0.038(6) Uiso 1 1 d
C20 C 0.42535(18) -0.0441(2) 0.07727(13) 0.0370(5) Uani 1 1 d
H20A H 0.452(2) -0.135(2) 0.0773(12) 0.048(7) Uiso 1 1 d
H20B H 0.466(2) 0.000(2) 0.0507(13) 0.045(7) Uiso 1 1 d
H20C H 0.4435(19) -0.019(2) 0.1172(12) 0.037(6) Uiso 1 1 d
C21 C 0.2686(2) -0.1014(2) -0.01254(12) 0.0400(5) Uani 1 1 d
H21A H 0.188(2) -0.105(2) -0.0327(14) 0.053(8) Uiso 1 1 d
H21B H 0.287(2) -0.183(2) -0.0112(12) 0.045(7) Uiso 1 1 d
H21C H 0.307(2) -0.068(2) -0.0380(13) 0.040(7) Uiso 1 1 d

loop_
_atom_site_aniso_label
_atom_site_aniso_U_11
_atom_site_aniso_U_22
_atom_site_aniso_U_33
_atom_site_aniso_U_23
_atom_site_aniso_U_13
_atom_site_aniso_U_12
Si1 0.0309(3) 0.0282(3) 0.0252(3) -0.0002(2) 0.0078(2) -0.0025(2)
O1 0.0289(7) 0.0322(7) 0.0231(7) -0.0038(6) 0.0047(6) -0.0066(5)
N1 0.0274(8) 0.0270(8) 0.0252(9) -0.0024(7) 0.0038(7) -0.0012(6)
C1 0.0268(9) 0.0313(10) 0.0223(10) -0.0015(8) 0.0033(8) 0.0011(7)
Si2 0.0289(3) 0.0277(3) 0.0227(3) -0.0013(2) 0.0043(2) -0.0008(2)
O2 0.0284(6) 0.0261(6) 0.0254(7) -0.0035(5) 0.0047(5) 0.0011(5)
C2 0.0326(10) 0.0357(11) 0.0341(12) 0.0016(9) 0.0115(9) 0.0019(9)
C3 0.0314(10) 0.0286(9) 0.0290(11) 0.0016(8) 0.0069(8) 0.0009(8)
Si3 0.0329(3) 0.0365(3) 0.0299(3) -0.0044(2) 0.0090(2) 0.0036(2)
O3 0.0296(7) 0.0363(7) 0.0292(8) -0.0029(6) 0.0089(6) 0.0026(6)
C4 0.0387(11) 0.0408(11) 0.0311(12) 0.0046(10) 0.0053(10) 0.0069(9)
C5 0.0603(17) 0.0441(14) 0.0548(19) 0.0118(13) 0.0024(15) 0.0101(13)
C6 0.0371(12) 0.0506(15) 0.0402(15) -0.0018(12) -0.0029(11) 0.0072(10)
C7 0.0458(14) 0.0473(14) 0.0389(14) -0.0036(12) 0.0154(11) 0.0011(11)
C8 0.0376(12) 0.0610(16) 0.0342(14) -0.0033(12) 0.0044(11) 0.0088(11)
C9 0.0490(14) 0.0426(13) 0.0534(17) -0.0077(12) 0.0167(13) -0.0031(11)
C10 0.0491(14) 0.0432(13) 0.0312(13) 0.0048(10) 0.0060(11) -0.0072(11)
C11 0.0371(12) 0.0414(12) 0.0410(14) -0.0101(11) 0.0148(11) -0.0030(10)
C12 0.0367(10) 0.0270(9) 0.0311(12) -0.0008(8) 0.0076(9) -0.0047(8)
C13 0.0421(12) 0.0374(11) 0.0322(13) 0.0022(10) -0.0020(10) -0.0031(10)
C14 0.0548(16) 0.0558(15) 0.0434(16) -0.0022(14) 0.0129(13) -0.0272(13)
C15 0.0538(15) 0.0311(11) 0.0419(15) -0.0067(11) 0.0050(12) 0.0020(10)
C16 0.0331(10) 0.0312(11) 0.0323(12) -0.0030(9) 0.0003(9) 0.0013(9)
C17 0.0451(13) 0.0392(12) 0.0269(12) -0.0020(10) 0.0078(10) -0.0057(10)
C18 0.0308(10) 0.0323(10) 0.0261(11) -0.0022(8) 0.0055(8) 0.0015(8)
C19 0.0361(12) 0.0311(11) 0.0368(13) 0.0026(10) 0.0076(10) -0.0007(9)
C20 0.0303(11) 0.0420(12) 0.0376(14) 0.0007(11) 0.0047(10) 0.0044(9)
C21 0.0482(14) 0.0361(12) 0.0351(14) -0.0084(10) 0.0076(11) 0.0027(10)

loop_
_atom_type_symbol
_atom_type_description
_atom_type_scat_dispersion_real
_atom_type_scat_dispersion_imag
_atom_type_scat_source
C C 0.0033 0.0016 'International Tables Vol C Tables 4.2.6.8 and 6.1.1.4'
H H 0.0000 0.0000 'International Tables Vol C Tables 4.2.6.8 and 6.1.1.4'
N N 0.0061 0.0033 'International Tables Vol C Tables 4.2.6.8 and 6.1.1.4'
O O 0.0106 0.0060 'International Tables Vol C Tables 4.2.6.8 and 6.1.1.4'
Si Si 0.0817 0.0704 'International Tables Vol C Tables 4.2.6.8 and 6.1.1.4'

loop_
_geom_angle_atom_site_label_1
_geom_angle_atom_site_label_2
_geom_angle_atom_site_label_3
_geom_angle
O1 Si1 C10 110.07(10)
O1 Si1 C11 109.93(9)
C10 Si1 C11 112.29(13)
O1 Si1 C12 102.63(8)
C10 Si1 C12 111.44(11)
C11 Si1 C12 110.06(10)
N1 O1 Si1 117.71(11)
O1 N1 O2 104.18(12)
O1 N1 C1 102.89(14)
O2 N1 C1 108.88(14)
C2 C1 N1 124.22(18)
C2 C1 C3 124.53(18)
N1 C1 C3 111.17(16)
O2 Si2 C16 110.53(9)
O2 Si2 C17 112.47(9)
C16 Si2 C17 107.94(11)
O2 Si2 C18 102.69(8)
C16 Si2 C18 111.70(9)
C17 Si2 C18 111.53(11)
N1 O2 Si2 112.68(10)
O3 C3 C1 109.80(16)
O3 C3 C4 108.57(16)
C1 C3 C4 112.43(17)
O3 Si3 C8 111.02(10)
O3 Si3 C7 103.78(10)
C8 Si3 C7 110.63(13)
O3 Si3 C9 109.95(11)
C8 Si3 C9 109.06(13)
C7 Si3 C9 112.35(12)
C3 O3 Si3 124.06(12)
C6 C4 C5 110.7(2)
C6 C4 C3 112.3(2)
C5 C4 C3 110.4(2)
C13 C12 C14 109.0(2)
C13 C12 C15 108.3(2)
C14 C12 C15 108.7(2)
C13 C12 Si1 110.76(14)
C14 C12 Si1 109.09(17)
C15 C12 Si1 110.98(15)
C21 C18 C19 108.76(19)
C21 C18 C20 109.04(18)
C19 C18 C20 108.81(18)
C21 C18 Si2 109.63(15)
C19 C18 Si2 110.75(14)
C20 C18 Si2 109.81(15)

loop_
_geom_bond_atom_site_label_1
_geom_bond_atom_site_label_2
_geom_bond_distance
Si1 O1 1.6834(14)
Si1 C10 1.850(3)
Si1 C11 1.852(2)
Si1 C12 1.875(2)
O1 N1 1.448(2)
N1 O2 1.448(2)
N1 C1 1.450(2)
C1 C2 1.313(3)
C1 C3 1.521(3)
Si2 O2 1.6806(15)
Si2 C16 1.856(2)
Si2 C17 1.856(2)
Si2 C18 1.885(2)
C3 O3 1.420(2)
C3 C4 1.534(3)
Si3 O3 1.6496(16)
Si3 C8 1.857(2)
Si3 C7 1.859(3)
Si3 C9 1.861(3)
C4 C6 1.516(3)
C4 C5 1.523(3)
C12 C13 1.524(3)
C12 C14 1.535(3)
C12 C15 1.539(3)
C18 C21 1.527(3)
C18 C19 1.537(3)
C18 C20 1.538(3)

loop_
_geom_torsion_atom_site_label_1
_geom_torsion_atom_site_label_2
_geom_torsion_atom_site_label_3
_geom_torsion_atom_site_label_4
_geom_torsion
C10 Si1 O1 N1 46.10(15)
C11 Si1 O1 N1 -78.10(15)
C12 Si1 O1 N1 164.82(12)
Si1 O1 N1 O2 88.97(13)
Si1 O1 N1 C1 -157.44(11)
O1 N1 C1 C2 -106.4(2)
O2 N1 C1 C2 3.8(3)
O1 N1 C1 C3 76.77(17)
O2 N1 C1 C3 -173.12(14)
O1 N1 O2 Si2 -144.67(10)
C1 N1 O2 Si2 106.08(14)
C16 Si2 O2 N1 -54.72(13)
C17 Si2 O2 N1 65.99(14)
C18 Si2 O2 N1 -174.00(11)
C2 C1 C3 O3 20.0(3)
N1 C1 C3 O3 -163.12(15)
C2 C1 C3 C4 -101.0(2)
N1 C1 C3 C4 75.9(2)
C1 C3 O3 Si3 98.17(17)
C4 C3 O3 Si3 -138.54(14)
C8 Si3 O3 C3 -50.33(19)
C7 Si3 O3 C3 -169.20(15)
C9 Si3 O3 C3 70.44(17)
O3 C3 C4 C6 -53.3(2)
C1 C3 C4 C6 68.4(2)
O3 C3 C4 C5 70.8(2)
C1 C3 C4 C5 -167.5(2)
O1 Si1 C12 C13 53.07(16)
C10 Si1 C12 C13 170.84(17)
C11 Si1 C12 C13 -63.91(18)
O1 Si1 C12 C14 173.04(17)
C10 Si1 C12 C14 -69.2(2)
C11 Si1 C12 C14 56.1(2)
O1 Si1 C12 C15 -67.20(17)
C10 Si1 C12 C15 50.6(2)
C11 Si1 C12 C15 175.82(17)
O2 Si2 C18 C21 -169.92(15)
C16 Si2 C18 C21 71.62(18)
C17 Si2 C18 C21 -49.27(19)
O2 Si2 C18 C19 70.06(16)
C16 Si2 C18 C19 -48.40(18)
C17 Si2 C18 C19 -169.29(15)
O2 Si2 C18 C20 -50.14(17)
C16 Si2 C18 C20 -168.61(16)
C17 Si2 C18 C20 70.51(18)
